data_2235573
loop_
_publ_author_name
'Ben Kh\'elifa, Arbia'
'Giorgi, Michel'
'Belkhiria, Mohamed Salah'

_publ_section_title
;
 Octakis(dimethyl sulfoxide-\k<i>O</i>)cerium(III)
 \m~6~-oxido-dodeca-\m~2~-oxido-hexaoxidohexamolybdate(VI) dimethyl
 sulfoxide tetrasolvate
;
_journal_coeditor_code PV2546
_journal_issue 7
_journal_name_full 'Acta Crystallographica Section E'
_journal_page_first m938
_journal_page_last m939
_journal_paper_doi 10.1107/S1600536812025949
_journal_volume 68
_journal_year 2012
_chemical_formula_iupac '[Ce(C2 H6 O S)8]~2~ [Mo6 O19]3 , 4C2 H6 OS'
_chemical_formula_moiety '2(C16 H48 Ce O8 S8 3+) , 3(Mo6 O19 2-) , 4(C2 H6 OS)'
_chemical_formula_sum 'C40 H120 Ce2 Mo18 O77 S20'
_chemical_formula_weight 4481.72
_chemical_name_systematic
;
Octakis(dimethyl sulfoxide-\k<i>O</i>)cerium(III)
\m~6~-oxido-dodeca-\m~2~-oxido-hexaoxidohexamolybdate(VI)
dimethyl sulfoxide tetrasolvate
;
_space_group_IT_number 2
_symmetry_cell_setting triclinic
_symmetry_space_group_name_Hall '-P 1'
_symmetry_space_group_name_H-M 'P -1'
_atom_sites_solution_hydrogens geom
_atom_sites_solution_primary direct
_atom_sites_solution_secondary difmap
_audit_creation_method SHELXL-97
_cell_angle_alpha 90.2810(10)
_cell_angle_beta 98.4680(10)
_cell_angle_gamma 115.5800(10)
_cell_formula_units_Z 1
_cell_length_a 13.4590(2)
_cell_length_b 15.4688(3)
_cell_length_c 17.6599(4)
_cell_measurement_reflns_used 80805
_cell_measurement_temperature 223(2)
_cell_measurement_theta_max 29.91
_cell_measurement_theta_min 2.33
_cell_volume 3270.49(11)
_computing_cell_refinement 'HKL-Denzo/Scalepack (Otwinowski & Minor, 1997)'
_computing_data_collection 'COLLECT (Nonius, 2002)'
_computing_data_reduction 'HKL-Denzo/Scalepack (Otwinowski & Minor, 1997)'
_computing_molecular_graphics 'ORTEP-3 (Farrugia, 1997)'
_computing_publication_material 'SHELXL97 (Sheldrick, 2008)'
_computing_structure_refinement 'SHELXL97 (Sheldrick, 2008)'
_computing_structure_solution 'SIR2004 (Burla <i>et al.</i>, 2005)'
_diffrn_ambient_temperature 223(2)
_diffrn_measured_fraction_theta_full 0.996
_diffrn_measured_fraction_theta_max 0.996
_diffrn_measurement_device_type 'Bruker--Nonius KappaCCD diffractometer'
_diffrn_measurement_method '\f & \w scans'
_diffrn_radiation_monochromator graphite
_diffrn_radiation_source 'fine-focus sealed tube'
_diffrn_radiation_type MoK\a
_diffrn_radiation_wavelength 0.71073
_diffrn_reflns_av_R_equivalents 0.0633
_diffrn_reflns_av_sigmaI/netI 0.0566
_diffrn_reflns_limit_h_max 16
_diffrn_reflns_limit_h_min -16
_diffrn_reflns_limit_k_max 19
_diffrn_reflns_limit_k_min -19
_diffrn_reflns_limit_l_max 21
_diffrn_reflns_limit_l_min -21
_diffrn_reflns_number 69065
_diffrn_reflns_theta_full 26.02
_diffrn_reflns_theta_max 27.45
_diffrn_reflns_theta_min 2.93
_diffrn_standards_number 0
_exptl_absorpt_coefficient_mu 2.75
_exptl_absorpt_correction_T_max 0.739
_exptl_absorpt_correction_T_min 0.691
_exptl_absorpt_correction_type multi-scan
_exptl_absorpt_process_details '(SORTAV; Blessing, 1995)'
_exptl_crystal_colour yellow
_exptl_crystal_density_diffrn 2.117
_exptl_crystal_density_method 'not measured'
_exptl_crystal_description prism
_exptl_crystal_F_000 2168
_exptl_crystal_size_max 0.20
_exptl_crystal_size_mid 0.16
_exptl_crystal_size_min 0.08
_platon_squeeze_details
;
During the refinement of the structure, a difference map showed
electron density peaks representing a highly disordered molecule of
solvent used for crystallization (DMSO) which could not be modeled
successfully.
The program PLATON (Spek, 2009) indicated potential solvent accessible
voids of 500.0 \%A^3^.
The sub-routine SQUEEZE in PLATON was used to remove the contribution
of the electron density from the observed data. The crystal density,
F(000) value, the molar mass are given without contribution of this
electron density.
;
_refine_diff_density_max 2.468
_refine_diff_density_min -1.814
_refine_ls_extinction_method none
_refine_ls_goodness_of_fit_ref 1.044
_refine_ls_hydrogen_treatment constr
_refine_ls_matrix_type full
_refine_ls_number_parameters 680
_refine_ls_number_reflns 12827
_refine_ls_number_restraints 0
_refine_ls_restrained_S_all 1.044
_refine_ls_R_factor_all 0.0759
_refine_ls_R_factor_gt 0.0597
_refine_ls_shift/su_max 0.000
_refine_ls_shift/su_mean 0.000
_refine_ls_structure_factor_coef Fsqd
_refine_ls_weighting_details 'calc w=1/[\s^2^(Fo^2^)+(0.0820P)^2^+11.5151P] where P=(Fo^2^+2Fc^2^)/3'
_refine_ls_weighting_scheme calc
_refine_ls_wR_factor_gt 0.1518
_refine_ls_wR_factor_ref 0.1589
_reflns_number_gt 10059
_reflns_number_total 12827
_reflns_threshold_expression >2\s(I)
_cod_data_source_file pv2546.cif
_cod_data_source_block I
_cod_original_cell_volume 3270.48(11)
_cod_database_code 2235573
_cod_database_fobs_code 2235573

loop_
_symmetry_equiv_pos_as_xyz
'x, y, z'
'-x, -y, -z'

loop_
_atom_site_type_symbol
_atom_site_label
_atom_site_fract_x
_atom_site_fract_y
_atom_site_fract_z
_atom_site_U_iso_or_equiv
_atom_site_adp_type
_atom_site_calc_flag
_atom_site_refinement_flags
_atom_site_occupancy
_atom_site_symmetry_multiplicity
_atom_site_disorder_assembly
_atom_site_disorder_group
Ce Ce1 0.37882(3) 0.20892(3) 0.24041(2) 0.03716(12) Uani d . 1 1 A .
Mo Mo1 0.67824(6) 0.92294(5) 0.16090(4) 0.04819(18) Uani d . 1 1 . .
Mo Mo2 0.54384(6) 0.69998(5) 0.19987(4) 0.05286(19) Uani d . 1 1 . .
Mo Mo8 -0.00354(7) 0.45025(6) 0.12342(4) 0.0570(2) Uani d . 1 1 . .
Mo Mo4 0.77556(7) 0.98658(5) 0.34389(4) 0.0617(2) Uani d . 1 1 . .
Mo Mo7 0.18589(6) 0.60787(6) 0.03598(5) 0.0629(2) Uani d . 1 1 . .
Mo Mo6 0.64036(7) 0.76231(5) 0.38286(4) 0.0564(2) Uani d . 1 1 . .
Mo Mo3 0.81409(6) 0.81761(6) 0.25863(5) 0.0596(2) Uani d . 1 1 . .
Mo Mo5 0.50644(7) 0.87007(7) 0.28498(5) 0.0656(2) Uani d . 1 1 . .
Mo Mo9 -0.05413(8) 0.61545(6) 0.03477(5) 0.0679(2) Uani d . 1 1 . .
S S1 0.24857(17) 0.08769(17) 0.40375(12) 0.0534(5) Uani d . 1 1 . .
S S2A 0.2195(8) -0.0474(7) 0.1700(6) 0.062(2) Uani d P 0.45 1 A 1
C C3A 0.3010(13) -0.0760(10) 0.1039(10) 0.107(4) Uani d P 0.45 1 A 1
H H3A1 0.2621 -0.0869 0.0521 0.160 Uiso calc PR 0.45 1 A 1
H H3A2 0.3088 -0.1327 0.1188 0.160 Uiso calc PR 0.45 1 A 1
H H3A3 0.3736 -0.0230 0.1072 0.160 Uiso calc PR 0.45 1 A 1
C C4A 0.0865(19) -0.097(2) 0.107(3) 0.142(19) Uani d P 0.45 1 A 1
H H4A1 0.0373 -0.0755 0.1263 0.213 Uiso calc PR 0.45 1 A 1
H H4A2 0.0545 -0.1662 0.1055 0.213 Uiso calc PR 0.45 1 A 1
H H4A3 0.0967 -0.0769 0.0566 0.213 Uiso calc PR 0.45 1 A 1
S S2B 0.2032(7) -0.0376(6) 0.1133(5) 0.0618(19) Uani d P 0.30 1 A 2
C C3B 0.3010(13) -0.0760(10) 0.1039(10) 0.107(4) Uani d P 0.30 1 A 2al
H H3B1 0.3444 -0.0410 0.0663 0.160 Uiso calc PR 0.30 1 A 2
H H3B2 0.2651 -0.1434 0.0878 0.160 Uiso calc PR 0.30 1 A 2
H H3B3 0.3491 -0.0656 0.1523 0.160 Uiso calc PR 0.30 1 A 2
C C4B 0.151(3) -0.121(2) 0.186(2) 0.133(12) Uani d P 0.30 1 A 2
H H4B1 0.0904 -0.1135 0.2026 0.200 Uiso calc PR 0.30 1 A 2
H H4B2 0.2101 -0.1072 0.2284 0.200 Uiso calc PR 0.30 1 A 2
H H4B3 0.1256 -0.1853 0.1642 0.200 Uiso calc PR 0.30 1 A 2
S S2C 0.2722(17) -0.0281(16) 0.1755(13) 0.083(6) Uani d P 0.25 1 A 3
C C3C 0.3010(13) -0.0760(10) 0.1039(10) 0.107(4) Uani d P 0.25 1 A 3
H H3C1 0.3707 -0.0312 0.0906 0.160 Uiso calc PR 0.25 1 A 3
H H3C2 0.2428 -0.0913 0.0604 0.160 Uiso calc PR 0.25 1 A 3
H H3C3 0.3065 -0.1336 0.1188 0.160 Uiso calc PR 0.25 1 A 3
C C4C 0.151(3) -0.121(2) 0.186(2) 0.133(12) Uani d P 0.25 1 A 3
H H4C1 0.1204 -0.1034 0.2256 0.200 Uiso calc PR 0.25 1 A 3
H H4C2 0.1642 -0.1754 0.1989 0.200 Uiso calc PR 0.25 1 A 3
H H4C3 0.0997 -0.1361 0.1383 0.200 Uiso calc PR 0.25 1 A 3
S S3 0.07310(18) 0.13552(17) 0.20031(15) 0.0617(6) Uani d . 1 1 A .
S S4 0.30340(18) 0.37390(15) 0.34142(14) 0.0560(5) Uani d . 1 1 A .
S S5 0.30121(18) 0.31060(16) 0.06817(12) 0.0511(5) Uani d . 1 1 A .
S S6 0.60406(19) 0.45084(16) 0.24827(15) 0.0590(5) Uani d . 1 1 A .
S S7 0.5942(2) 0.22013(18) 0.13221(16) 0.0656(6) Uani d . 1 1 A .
S S8 0.5973(2) 0.2100(2) 0.39721(14) 0.0680(6) Uani d . 1 1 A .
O O1 0.5842(5) 0.7923(4) 0.1237(3) 0.0553(14) Uani d . 1 1 . .
O O2 0.7666(6) 1.0238(4) 0.2402(4) 0.0665(17) Uani d . 1 1 . .
O O3 0.8010(5) 0.8888(4) 0.1729(3) 0.0564(14) Uani d . 1 1 . .
O O4 0.5505(6) 0.9284(5) 0.1907(4) 0.0659(17) Uani d . 1 1 . .
O O5 0.6949(6) 0.9812(5) 0.0800(4) 0.0744(19) Uani d . 1 1 . .
O O6 0.5536(5) 0.6627(4) 0.3044(4) 0.0633(16) Uani d . 1 1 . .
O O7 0.6927(6) 0.7071(5) 0.2042(4) 0.0648(16) Uani d . 1 1 . .
O O8 0.4430(5) 0.7471(5) 0.2238(4) 0.0658(17) Uani d . 1 1 . .
O O9 0.4633(7) 0.5952(5) 0.1479(4) 0.084(2) Uani d . 1 1 . .
O O10 0.7699(5) 0.7586(5) 0.3529(4) 0.0665(17) Uani d . 1 1 . .
O O11 0.8772(5) 0.9393(5) 0.3200(4) 0.0699(18) Uani d . 1 1 . .
O O12 0.9270(7) 0.8005(8) 0.2518(6) 0.105(3) Uani d . 1 1 . .
O O13 0.7362(6) 0.8943(4) 0.4187(3) 0.0646(17) Uani d . 1 1 . .
O O14 0.6301(7) 0.9819(5) 0.3400(4) 0.079(2) Uani d . 1 1 . .
O O15 0.8613(8) 1.0899(5) 0.3958(5) 0.102(3) Uani d . 1 1 . .
O O16 0.5197(6) 0.7980(5) 0.3720(4) 0.0687(18) Uani d . 1 1 . .
O O17 0.3937(8) 0.8861(8) 0.2945(6) 0.115(3) Uani d . 1 1 . .
O O18 0.6276(8) 0.7041(6) 0.4632(4) 0.093(3) Uani d . 1 1 . .
O O19 0.6601(4) 0.8432(3) 0.2719(3) 0.0357(10) Uani d . 1 1 . .
O O20 0.3191(6) 0.6918(6) 0.0598(5) 0.097(3) Uani d . 1 1 . .
O O21 0.1477(5) 0.5494(4) 0.1283(3) 0.0607(15) Uani d . 1 1 . .
O O22 0.1947(6) 0.4962(7) 0.0006(4) 0.082(2) Uani d . 1 1 . .
O O23 0.1046(6) 0.6812(4) 0.0549(4) 0.0746(19) Uani d . 1 1 . .
O O24 -0.0059(7) 0.4147(6) 0.2128(4) 0.086(2) Uani d . 1 1 . .
O O25 0.0428(6) 0.3671(4) 0.0728(4) 0.0675(17) Uani d . 1 1 . .
O O26 -0.0469(6) 0.5526(6) 0.1282(3) 0.0725(19) Uani d . 1 1 . .
O O27 -0.1511(5) 0.3721(5) 0.0729(4) 0.074(2) Uani d . 1 1 . .
O O28 -0.0966(9) 0.6975(7) 0.0588(6) 0.112(3) Uani d . 1 1 . .
O O29 0.0000 0.5000 0.0000 0.0404(15) Uani d S 1 2 . .
O O32 0.2459(5) 0.1094(6) 0.3214(4) 0.083(2) Uani d . 1 1 . .
O O33 0.2578(7) 0.0589(5) 0.1608(5) 0.088(2) Uani d . 1 1 . .
O O34 0.1906(5) 0.2087(5) 0.1954(4) 0.0674(18) Uani d . 1 1 . .
O O35 0.3861(6) 0.3394(5) 0.3216(4) 0.0667(17) Uani d . 1 1 . .
O O36 0.3887(5) 0.3088(4) 0.1325(3) 0.0561(14) Uani d . 1 1 . .
O O37 0.5755(4) 0.3460(4) 0.2596(4) 0.0529(13) Uani d . 1 1 . .
O O38 0.4921(5) 0.1623(5) 0.1676(5) 0.0730(19) Uani d . 1 1 . .
O O39 0.4834(5) 0.1710(5) 0.3498(4) 0.0627(16) Uani d . 1 1 . .
C C1 0.215(2) -0.0349(12) 0.4032(12) 0.157(9) Uani d . 1 1 . .
H H1A 0.1498 -0.0702 0.3657 0.235 Uiso calc R 1 1 . .
H H1B 0.2007 -0.0566 0.4531 0.235 Uiso calc R 1 1 . .
H H1C 0.2764 -0.0451 0.3907 0.235 Uiso calc R 1 1 . .
C C2 0.1235(10) 0.0805(15) 0.4247(7) 0.118(6) Uani d . 1 1 . .
H H2A 0.1006 0.1209 0.3928 0.178 Uiso calc R 1 1 . .
H H2B 0.1333 0.1014 0.4777 0.178 Uiso calc R 1 1 . .
H H2C 0.0673 0.0152 0.4153 0.178 Uiso calc R 1 1 . .
C C5 0.0023(11) 0.1194(16) 0.1039(8) 0.147(8) Uani d . 1 1 . .
H H5A 0.0192 0.1811 0.0841 0.221 Uiso calc R 1 1 A .
H H5B -0.0768 0.0851 0.1028 0.221 Uiso calc R 1 1 . .
H H5C 0.0263 0.0834 0.0727 0.221 Uiso calc R 1 1 . .
C C6 0.0146(11) 0.2028(11) 0.2400(12) 0.122(6) Uani d . 1 1 . .
H H6A 0.0433 0.2170 0.2940 0.184 Uiso calc R 1 1 A .
H H6B -0.0651 0.1667 0.2325 0.184 Uiso calc R 1 1 . .
H H6C 0.0336 0.2618 0.2154 0.184 Uiso calc R 1 1 . .
C C7 0.3831(9) 0.4713(7) 0.4113(6) 0.071(3) Uani d . 1 1 . .
H H7A 0.4101 0.4482 0.4563 0.107 Uiso calc R 1 1 A .
H H7B 0.3371 0.5004 0.4245 0.107 Uiso calc R 1 1 . .
H H7C 0.4453 0.5180 0.3909 0.107 Uiso calc R 1 1 . .
C C8 0.2828(10) 0.4397(8) 0.2643(7) 0.083(3) Uani d . 1 1 . .
H H8A 0.3534 0.4903 0.2575 0.124 Uiso calc R 1 1 A .
H H8B 0.2340 0.4669 0.2752 0.124 Uiso calc R 1 1 . .
H H8C 0.2499 0.3977 0.2182 0.124 Uiso calc R 1 1 . .
C C9 0.3816(10) 0.3976(8) 0.0101(6) 0.079(3) Uani d . 1 1 . .
H H9A 0.4085 0.4606 0.0354 0.119 Uiso calc R 1 1 A .
H H9B 0.3361 0.3936 -0.0383 0.119 Uiso calc R 1 1 . .
H H9C 0.4438 0.3861 0.0017 0.119 Uiso calc R 1 1 . .
C C10 0.2637(11) 0.2072(9) 0.0099(6) 0.079(3) Uani d . 1 1 . .
H H10A 0.3298 0.2024 0.0007 0.118 Uiso calc R 1 1 A .
H H10B 0.2216 0.2098 -0.0382 0.118 Uiso calc R 1 1 . .
H H10C 0.2191 0.1520 0.0348 0.118 Uiso calc R 1 1 . .
C C11 0.7005(16) 0.5176(9) 0.3288(10) 0.134(7) Uani d . 1 1 . .
H H11A 0.7070 0.5819 0.3307 0.201 Uiso calc R 1 1 A .
H H11B 0.7720 0.5195 0.3255 0.201 Uiso calc R 1 1 . .
H H11C 0.6755 0.4881 0.3745 0.201 Uiso calc R 1 1 . .
C C12 0.6920(16) 0.4827(9) 0.1786(10) 0.120(6) Uani d . 1 1 . .
H H12A 0.7466 0.4582 0.1902 0.180 Uiso calc R 1 1 A .
H H12B 0.7292 0.5514 0.1787 0.180 Uiso calc R 1 1 . .
H H12C 0.6484 0.4558 0.1289 0.180 Uiso calc R 1 1 . .
C C13 0.7069(10) 0.2150(10) 0.1954(9) 0.094(4) Uani d . 1 1 . .
H H13A 0.6795 0.1574 0.2220 0.141 Uiso calc R 1 1 A .
H H13B 0.7401 0.2700 0.2320 0.141 Uiso calc R 1 1 . .
H H13C 0.7618 0.2149 0.1664 0.141 Uiso calc R 1 1 . .
C C14 0.5824(14) 0.1392(10) 0.0555(8) 0.103(4) Uani d . 1 1 . .
H H14A 0.6158 0.0981 0.0742 0.155 Uiso calc R 1 1 A .
H H14B 0.6201 0.1751 0.0158 0.155 Uiso calc R 1 1 . .
H H14C 0.5050 0.1008 0.0351 0.155 Uiso calc R 1 1 . .
C C15 0.6047(13) 0.3028(10) 0.4582(8) 0.098(4) Uani d . 1 1 . .
H H15A 0.5785 0.3432 0.4289 0.147 Uiso calc R 1 1 A .
H H15B 0.6806 0.3402 0.4824 0.147 Uiso calc R 1 1 . .
H H15C 0.5589 0.2759 0.4967 0.147 Uiso calc R 1 1 . .
C C16 0.5840(13) 0.1237(10) 0.4661(7) 0.096(4) Uani d . 1 1 . .
H H16A 0.5092 0.0958 0.4772 0.143 Uiso calc R 1 1 A .
H H16B 0.6357 0.1546 0.5124 0.143 Uiso calc R 1 1 . .
H H16C 0.6000 0.0742 0.4460 0.143 Uiso calc R 1 1 . .

loop_
_atom_site_aniso_label
_atom_site_aniso_U_11
_atom_site_aniso_U_22
_atom_site_aniso_U_33
_atom_site_aniso_U_12
_atom_site_aniso_U_13
_atom_site_aniso_U_23
Ce1 0.0368(2) 0.0356(2) 0.0368(2) 0.01406(17) 0.00461(15) 0.00387(15)
Mo1 0.0585(4) 0.0430(4) 0.0388(4) 0.0190(3) 0.0054(3) 0.0099(3)
Mo2 0.0586(4) 0.0373(4) 0.0421(4) 0.0049(3) -0.0013(3) -0.0038(3)
Mo8 0.0630(4) 0.0590(4) 0.0385(4) 0.0203(4) -0.0025(3) 0.0123(3)
Mo4 0.0741(5) 0.0387(4) 0.0449(4) 0.0031(3) -0.0025(3) -0.0052(3)
Mo7 0.0478(4) 0.0588(5) 0.0571(5) 0.0057(4) -0.0093(3) 0.0092(4)
Mo6 0.0700(5) 0.0473(4) 0.0356(4) 0.0119(4) 0.0042(3) 0.0096(3)
Mo3 0.0480(4) 0.0693(5) 0.0680(5) 0.0320(4) 0.0080(3) 0.0134(4)
Mo5 0.0579(5) 0.0801(6) 0.0713(5) 0.0390(4) 0.0193(4) 0.0070(4)
Mo9 0.0907(6) 0.0627(5) 0.0598(5) 0.0488(5) -0.0080(4) -0.0070(4)
S1 0.0471(10) 0.0615(13) 0.0419(10) 0.0161(10) 0.0029(8) 0.0059(9)
S2A 0.074(5) 0.044(5) 0.054(4) 0.011(4) 0.015(5) -0.002(3)
C3A 0.117(11) 0.066(7) 0.131(12) 0.034(7) 0.020(9) -0.008(7)
C4A 0.039(12) 0.076(19) 0.27(5) 0.005(12) -0.03(2) -0.08(3)
S2B 0.077(5) 0.059(4) 0.040(4) 0.024(4) -0.001(4) -0.008(3)
C3B 0.117(11) 0.066(7) 0.131(12) 0.034(7) 0.020(9) -0.008(7)
C4B 0.16(3) 0.073(17) 0.15(3) 0.019(19) 0.08(3) 0.014(17)
S2C 0.102(13) 0.057(10) 0.073(9) 0.017(11) 0.014(12) 0.014(7)
C3C 0.117(11) 0.066(7) 0.131(12) 0.034(7) 0.020(9) -0.008(7)
C4C 0.16(3) 0.073(17) 0.15(3) 0.019(19) 0.08(3) 0.014(17)
S3 0.0461(11) 0.0552(12) 0.0770(15) 0.0163(10) 0.0080(10) 0.0262(11)
S4 0.0509(11) 0.0455(11) 0.0668(14) 0.0143(9) 0.0176(10) -0.0035(9)
S5 0.0577(11) 0.0559(12) 0.0407(10) 0.0245(10) 0.0123(9) 0.0128(9)
S6 0.0571(12) 0.0432(11) 0.0741(15) 0.0198(10) 0.0099(11) 0.0076(10)
S7 0.0771(15) 0.0561(13) 0.0763(16) 0.0358(12) 0.0292(13) 0.0122(11)
S8 0.0561(13) 0.1000(19) 0.0481(12) 0.0357(13) 0.0042(10) 0.0070(12)
O1 0.062(3) 0.055(3) 0.032(3) 0.013(3) -0.003(2) -0.001(2)
O2 0.082(4) 0.042(3) 0.060(4) 0.015(3) 0.003(3) 0.005(3)
O3 0.052(3) 0.063(4) 0.050(3) 0.019(3) 0.017(3) 0.008(3)
O4 0.071(4) 0.070(4) 0.066(4) 0.045(4) -0.006(3) 0.004(3)
O5 0.097(5) 0.068(4) 0.050(4) 0.029(4) 0.012(3) 0.025(3)
O6 0.075(4) 0.042(3) 0.050(3) 0.006(3) 0.004(3) 0.006(3)
O7 0.082(4) 0.062(4) 0.062(4) 0.043(4) 0.011(3) -0.003(3)
O8 0.040(3) 0.077(4) 0.062(4) 0.010(3) 0.003(3) 0.002(3)
O9 0.105(6) 0.043(3) 0.061(4) -0.003(4) 0.002(4) -0.011(3)
O10 0.064(4) 0.063(4) 0.066(4) 0.026(3) -0.007(3) 0.014(3)
O11 0.043(3) 0.066(4) 0.069(4) 0.001(3) -0.010(3) 0.008(3)
O12 0.080(5) 0.148(9) 0.122(7) 0.080(6) 0.023(5) 0.031(6)
O13 0.080(4) 0.054(3) 0.032(3) 0.007(3) -0.003(3) -0.002(2)
O14 0.112(6) 0.063(4) 0.075(5) 0.045(4) 0.036(4) -0.003(3)
O15 0.122(7) 0.051(4) 0.075(5) -0.010(4) -0.005(5) -0.023(4)
O16 0.069(4) 0.079(4) 0.046(3) 0.016(3) 0.024(3) 0.004(3)
O17 0.089(6) 0.157(9) 0.139(9) 0.082(7) 0.046(6) 0.020(7)
O18 0.125(7) 0.075(5) 0.046(4) 0.016(5) 0.005(4) 0.021(3)
O19 0.036(2) 0.029(2) 0.032(2) 0.0066(19) -0.0001(19) -0.0017(18)
O20 0.060(4) 0.094(6) 0.088(6) -0.005(4) -0.014(4) 0.017(5)
O21 0.060(3) 0.058(4) 0.045(3) 0.017(3) -0.017(3) 0.004(3)
O22 0.054(4) 0.129(7) 0.066(4) 0.044(4) 0.003(3) 0.019(4)
O23 0.098(5) 0.034(3) 0.070(4) 0.016(3) -0.010(4) -0.002(3)
O24 0.099(5) 0.103(6) 0.047(4) 0.038(5) 0.005(4) 0.029(4)
O25 0.095(5) 0.050(3) 0.055(4) 0.037(3) -0.009(3) 0.010(3)
O26 0.096(5) 0.098(5) 0.037(3) 0.056(4) 0.006(3) -0.001(3)
O27 0.057(4) 0.070(4) 0.067(4) 0.004(3) 0.003(3) 0.027(3)
O28 0.158(9) 0.113(7) 0.098(6) 0.103(7) -0.013(6) -0.018(5)
O29 0.043(4) 0.036(4) 0.034(4) 0.013(3) -0.006(3) -0.002(3)
O32 0.055(4) 0.103(6) 0.054(4) 0.002(4) 0.006(3) 0.035(4)
O33 0.085(5) 0.037(3) 0.118(7) 0.003(3) 0.016(4) -0.032(4)
O34 0.040(3) 0.068(4) 0.095(5) 0.023(3) 0.013(3) 0.036(4)
O35 0.075(4) 0.066(4) 0.065(4) 0.037(3) 0.008(3) -0.008(3)
O36 0.057(3) 0.059(3) 0.042(3) 0.016(3) 0.005(2) 0.016(3)
O37 0.044(3) 0.037(3) 0.066(4) 0.007(2) 0.009(3) 0.007(2)
O38 0.060(4) 0.062(4) 0.101(5) 0.025(3) 0.032(4) -0.005(4)
O39 0.053(3) 0.069(4) 0.063(4) 0.028(3) -0.005(3) 0.015(3)
C1 0.28(3) 0.083(10) 0.135(15) 0.095(15) 0.066(16) 0.039(10)
C2 0.074(7) 0.24(2) 0.052(6) 0.083(10) 0.008(5) 0.006(9)
C5 0.073(8) 0.22(2) 0.068(8) -0.002(10) -0.014(6) 0.035(10)
C6 0.064(7) 0.109(11) 0.203(18) 0.030(7) 0.071(10) 0.033(11)
C7 0.080(7) 0.055(5) 0.072(6) 0.023(5) 0.009(5) -0.012(5)
C8 0.083(7) 0.068(7) 0.092(8) 0.030(6) 0.007(6) 0.003(6)
C9 0.091(7) 0.069(6) 0.062(6) 0.019(6) 0.019(5) 0.031(5)
C10 0.104(8) 0.085(7) 0.051(5) 0.046(7) 0.009(5) 0.006(5)
C11 0.170(15) 0.057(7) 0.117(12) 0.021(9) -0.057(11) -0.010(7)
C12 0.184(16) 0.063(7) 0.127(12) 0.045(9) 0.095(12) 0.034(8)
C13 0.064(6) 0.090(9) 0.128(11) 0.034(6) 0.014(7) 0.032(8)
C14 0.139(12) 0.091(9) 0.090(9) 0.053(9) 0.046(9) 0.001(7)
C15 0.116(10) 0.086(8) 0.076(8) 0.033(8) 0.006(7) 0.004(6)
C16 0.141(11) 0.103(9) 0.065(7) 0.082(9) -0.009(7) 0.008(6)

loop_
_atom_type_symbol
_atom_type_description
_atom_type_scat_dispersion_real
_atom_type_scat_dispersion_imag
_atom_type_scat_source
C C 0.0033 0.0016 'International Tables Vol C Tables 4.2.6.8 and 6.1.1.4'
H H 0.0000 0.0000 'International Tables Vol C Tables 4.2.6.8 and 6.1.1.4'
O O 0.0106 0.0060 'International Tables Vol C Tables 4.2.6.8 and 6.1.1.4'
S S 0.1246 0.1234 'International Tables Vol C Tables 4.2.6.8 and 6.1.1.4'
Mo Mo -1.6832 0.6857 'International Tables Vol C Tables 4.2.6.8 and 6.1.1.4'
Ce Ce -0.2486 2.6331 'International Tables Vol C Tables 4.2.6.8 and 6.1.1.4'

loop_
_geom_angle_atom_site_label_1
_geom_angle_atom_site_label_2
_geom_angle_atom_site_label_3
_geom_angle_site_symmetry_1
_geom_angle_site_symmetry_3
_geom_angle
O35 Ce1 O36 . . 87.8(2)
O35 Ce1 O39 . . 88.2(2)
O36 Ce1 O39 . . 146.3(2)
O35 Ce1 O32 . . 82.8(3)
O36 Ce1 O32 . . 140.4(2)
O39 Ce1 O32 . . 71.9(2)
O35 Ce1 O38 . . 142.6(2)
O36 Ce1 O38 . . 80.2(2)
O39 Ce1 O38 . . 82.9(3)
O32 Ce1 O38 . . 127.6(3)
O35 Ce1 O33 . . 146.0(3)
O36 Ce1 O33 . . 93.3(3)
O39 Ce1 O33 . . 108.2(3)
O32 Ce1 O33 . . 74.9(3)
O38 Ce1 O33 . . 70.6(3)
O35 Ce1 O34 . . 77.2(2)
O36 Ce1 O34 . . 69.5(2)
O39 Ce1 O34 . . 141.4(2)
O32 Ce1 O34 . . 71.0(2)
O38 Ce1 O34 . . 129.1(3)
O33 Ce1 O34 . . 71.5(3)
O35 Ce1 O37 . . 70.7(2)
O36 Ce1 O37 . . 72.73(19)
O39 Ce1 O37 . . 74.4(2)
O32 Ce1 O37 . . 137.3(2)
O38 Ce1 O37 . . 71.9(2)
O33 Ce1 O37 . . 141.7(2)
O34 Ce1 O37 . . 130.61(19)
O5 Mo1 O4 . . 104.1(3)
O5 Mo1 O1 . . 103.2(3)
O4 Mo1 O1 . . 87.7(3)
O5 Mo1 O2 . . 103.1(3)
O4 Mo1 O2 . . 86.9(3)
O1 Mo1 O2 . . 153.7(2)
O5 Mo1 O3 . . 101.8(3)
O4 Mo1 O3 . . 154.1(3)
O1 Mo1 O3 . . 87.0(3)
O2 Mo1 O3 . . 86.6(3)
O5 Mo1 O19 . . 178.5(3)
O4 Mo1 O19 . . 77.4(2)
O1 Mo1 O19 . . 77.11(19)
O2 Mo1 O19 . . 76.6(2)
O3 Mo1 O19 . . 76.7(2)
O9 Mo2 O8 . . 104.9(4)
O9 Mo2 O1 . . 103.7(3)
O8 Mo2 O1 . . 88.4(3)
O9 Mo2 O6 . . 103.4(3)
O8 Mo2 O6 . . 87.5(3)
O1 Mo2 O6 . . 152.7(2)
O9 Mo2 O7 . . 102.1(4)
O8 Mo2 O7 . . 153.0(3)
O1 Mo2 O7 . . 85.8(3)
O6 Mo2 O7 . . 85.7(3)
O9 Mo2 O19 . . 178.0(3)
O8 Mo2 O19 . . 77.0(2)
O1 Mo2 O19 . . 76.6(2)
O6 Mo2 O19 . . 76.2(2)
O7 Mo2 O19 . . 76.0(2)
O24 Mo8 O27 . . 102.8(3)
O24 Mo8 O26 . . 102.9(4)
O27 Mo8 O26 . . 87.2(3)
O24 Mo8 O25 . . 103.2(4)
O27 Mo8 O25 . . 87.7(3)
O26 Mo8 O25 . . 153.9(3)
O24 Mo8 O21 . . 103.4(3)
O27 Mo8 O21 . . 153.7(3)
O26 Mo8 O21 . . 86.5(3)
O25 Mo8 O21 . . 86.8(3)
O24 Mo8 O29 . . 179.8(4)
O27 Mo8 O29 . . 77.30(19)
O26 Mo8 O29 . . 76.98(19)
O25 Mo8 O29 . . 76.94(18)
O21 Mo8 O29 . . 76.45(17)
O15 Mo4 O11 . . 102.0(4)
O15 Mo4 O13 . . 103.8(4)
O11 Mo4 O13 . . 87.8(3)
O15 Mo4 O14 . . 103.9(4)
O11 Mo4 O14 . . 154.1(3)
O13 Mo4 O14 . . 86.8(3)
O15 Mo4 O2 . . 103.6(4)
O11 Mo4 O2 . . 87.4(3)
O13 Mo4 O2 . . 152.5(3)
O14 Mo4 O2 . . 85.7(3)
O15 Mo4 O19 . . 178.9(4)
O11 Mo4 O19 . . 76.8(2)
O13 Mo4 O19 . . 76.2(2)
O14 Mo4 O19 . . 77.2(2)
O2 Mo4 O19 . . 76.4(2)
O20 Mo7 O22 . . 105.6(4)
O20 Mo7 O21 . . 105.0(3)
O22 Mo7 O21 . . 88.7(3)
O20 Mo7 O23 . . 101.3(4)
O22 Mo7 O23 . . 153.0(3)
O21 Mo7 O23 . . 87.1(3)
O20 Mo7 O27 . 2_565 101.8(3)
O22 Mo7 O27 . 2_565 86.6(3)
O21 Mo7 O27 . 2_565 153.1(3)
O23 Mo7 O27 . 2_565 85.2(3)
O20 Mo7 O29 . . 176.4(3)
O22 Mo7 O29 . . 77.2(2)
O21 Mo7 O29 . . 77.18(17)
O23 Mo7 O29 . . 75.9(2)
O27 Mo7 O29 2_565 . 75.94(18)
O18 Mo6 O6 . . 103.3(3)
O18 Mo6 O16 . . 103.5(4)
O6 Mo6 O16 . . 87.7(3)
O18 Mo6 O10 . . 102.7(4)
O6 Mo6 O10 . . 87.2(3)
O16 Mo6 O10 . . 153.8(3)
O18 Mo6 O13 . . 103.9(3)
O6 Mo6 O13 . . 152.8(2)
O16 Mo6 O13 . . 86.5(3)
O10 Mo6 O13 . . 86.3(3)
O18 Mo6 O19 . . 179.3(4)
O6 Mo6 O19 . . 76.9(2)
O16 Mo6 O19 . . 77.1(2)
O10 Mo6 O19 . . 76.7(2)
O13 Mo6 O19 . . 75.9(2)
O12 Mo3 O7 . . 104.5(4)
O12 Mo3 O3 . . 104.3(4)
O7 Mo3 O3 . . 88.2(3)
O12 Mo3 O11 . . 102.5(4)
O7 Mo3 O11 . . 153.0(3)
O3 Mo3 O11 . . 86.2(3)
O12 Mo3 O10 . . 102.6(4)
O7 Mo3 O10 . . 87.3(3)
O3 Mo3 O10 . . 153.0(3)
O11 Mo3 O10 . . 85.8(3)
O12 Mo3 O19 . . 178.3(4)
O7 Mo3 O19 . . 76.9(2)
O3 Mo3 O19 . . 76.8(2)
O11 Mo3 O19 . . 76.2(2)
O10 Mo3 O19 . . 76.2(2)
O17 Mo5 O14 . . 104.5(5)
O17 Mo5 O16 . . 102.5(4)
O14 Mo5 O16 . . 88.1(3)
O17 Mo5 O4 . . 104.5(4)
O14 Mo5 O4 . . 87.4(3)
O16 Mo5 O4 . . 152.9(3)
O17 Mo5 O8 . . 102.9(5)
O14 Mo5 O8 . . 152.6(3)
O16 Mo5 O8 . . 85.9(3)
O4 Mo5 O8 . . 85.9(3)
O17 Mo5 O19 . . 178.4(4)
O14 Mo5 O19 . . 76.9(2)
O16 Mo5 O19 . . 76.6(2)
O4 Mo5 O19 . . 76.4(2)
O8 Mo5 O19 . . 75.8(2)
O28 Mo9 O23 . . 104.6(5)
O28 Mo9 O26 . . 103.5(4)
O23 Mo9 O26 . . 88.0(3)
O28 Mo9 O25 . 2_565 102.9(4)
O23 Mo9 O25 . 2_565 86.8(3)
O26 Mo9 O25 . 2_565 153.5(3)
O28 Mo9 O22 . 2_565 102.3(5)
O23 Mo9 O22 . 2_565 153.1(3)
O26 Mo9 O22 . 2_565 86.6(3)
O25 Mo9 O22 2_565 2_565 86.4(3)
O28 Mo9 O29 . . 178.6(4)
O23 Mo9 O29 . . 76.7(2)
O26 Mo9 O29 . . 76.8(2)
O25 Mo9 O29 2_565 . 76.73(19)
O22 Mo9 O29 2_565 . 76.4(2)
O32 S1 C2 . . 104.2(5)
O32 S1 C1 . . 105.1(7)
C2 S1 C1 . . 97.7(11)
O33 S2A C4A . . 101.0(15)
O33 S2A C3A . . 100.7(7)
C4A S2A C3A . . 97.5(15)
O33 S2B C4B . . 101.6(12)
S2B C4B H4B1 . . 109.5
S2B C4B H4B2 . . 109.5
H4B1 C4B H4B2 . . 109.5
S2B C4B H4B3 . . 109.5
H4B1 C4B H4B3 . . 109.5
H4B2 C4B H4B3 . . 109.5
O34 S3 C6 . . 103.8(5)
O34 S3 C5 . . 103.1(6)
C6 S3 C5 . . 98.3(10)
O35 S4 C8 . . 105.7(5)
O35 S4 C7 . . 104.3(5)
C8 S4 C7 . . 98.6(6)
O36 S5 C10 . . 104.0(5)
O36 S5 C9 . . 103.2(5)
C10 S5 C9 . . 99.7(6)
O37 S6 C11 . . 106.5(5)
O37 S6 C12 . . 105.3(5)
C11 S6 C12 . . 99.7(10)
O38 S7 C13 . . 104.8(5)
O38 S7 C14 . . 102.3(6)
C13 S7 C14 . . 99.2(8)
O39 S8 C15 . . 105.0(6)
O39 S8 C16 . . 103.4(6)
C15 S8 C16 . . 98.2(6)
Mo1 O1 Mo2 . . 116.5(3)
Mo1 O2 Mo4 . . 116.8(3)
Mo3 O3 Mo1 . . 116.7(3)
Mo1 O4 Mo5 . . 116.3(3)
Mo6 O6 Mo2 . . 117.0(3)
Mo3 O7 Mo2 . . 116.9(3)
Mo2 O8 Mo5 . . 117.2(3)
Mo6 O10 Mo3 . . 116.5(3)
Mo4 O11 Mo3 . . 117.0(3)
Mo4 O13 Mo6 . . 117.8(3)
Mo4 O14 Mo5 . . 116.2(3)
Mo6 O16 Mo5 . . 116.5(3)
Mo1 O19 Mo3 . . 89.79(16)
Mo1 O19 Mo4 . . 90.22(15)
Mo3 O19 Mo4 . . 90.06(15)
Mo1 O19 Mo6 . . 179.5(2)
Mo3 O19 Mo6 . . 90.51(16)
Mo4 O19 Mo6 . . 90.18(15)
Mo1 O19 Mo2 . . 89.70(15)
Mo3 O19 Mo2 . . 90.26(16)
Mo4 O19 Mo2 . . 179.7(2)
Mo6 O19 Mo2 . . 89.89(15)
Mo1 O19 Mo5 . . 89.87(16)
Mo3 O19 Mo5 . . 179.5(2)
Mo4 O19 Mo5 . . 89.64(16)
Mo6 O19 Mo5 . . 89.83(16)
Mo2 O19 Mo5 . . 90.04(15)
Mo7 O21 Mo8 . . 116.7(3)
Mo7 O22 Mo9 . 2_565 116.7(3)
Mo9 O23 Mo7 . . 117.0(3)
Mo8 O25 Mo9 . 2_565 116.2(3)
Mo8 O26 Mo9 . . 116.4(3)
Mo8 O27 Mo7 . 2_565 116.4(3)
Mo9 O29 Mo9 . 2_565 180.00(4)
Mo9 O29 Mo8 . 2_565 90.16(3)
Mo9 O29 Mo8 2_565 2_565 89.84(3)
Mo9 O29 Mo8 . . 89.84(3)
Mo9 O29 Mo8 2_565 . 90.16(3)
Mo8 O29 Mo8 2_565 . 180.00(4)
Mo9 O29 Mo7 . . 90.27(4)
Mo9 O29 Mo7 2_565 . 89.73(4)
Mo8 O29 Mo7 2_565 . 90.36(3)
Mo8 O29 Mo7 . . 89.64(3)
Mo9 O29 Mo7 . 2_565 89.73(4)
Mo9 O29 Mo7 2_565 2_565 90.27(4)
Mo8 O29 Mo7 2_565 2_565 89.64(3)
Mo8 O29 Mo7 . 2_565 90.36(3)
Mo7 O29 Mo7 . 2_565 180.0
S1 O32 Ce1 . . 137.2(4)
S2C O33 S2B . . 51.3(9)
S2C O33 Ce1 . . 119.9(10)
S2A O33 Ce1 . . 136.0(7)
S2B O33 Ce1 . . 168.8(6)
S3 O34 Ce1 . . 131.5(3)
S4 O35 Ce1 . . 136.2(4)
S5 O36 Ce1 . . 133.1(3)
S6 O37 Ce1 . . 125.4(3)
S7 O38 Ce1 . . 132.4(4)
S8 O39 Ce1 . . 140.7(4)
S1 C1 H1A . . 109.5
S1 C1 H1B . . 109.5
H1A C1 H1B . . 109.5
S1 C1 H1C . . 109.5
H1A C1 H1C . . 109.5
H1B C1 H1C . . 109.5
S1 C2 H2A . . 109.5
S1 C2 H2B . . 109.5
H2A C2 H2B . . 109.5
S1 C2 H2C . . 109.5
H2A C2 H2C . . 109.5
H2B C2 H2C . . 109.5
S3 C5 H5A . . 109.5
S3 C5 H5B . . 109.5
H5A C5 H5B . . 109.5
S3 C5 H5C . . 109.5
H5A C5 H5C . . 109.5
H5B C5 H5C . . 109.5
S3 C6 H6A . . 109.5
S3 C6 H6B . . 109.5
H6A C6 H6B . . 109.5
S3 C6 H6C . . 109.5
H6A C6 H6C . . 109.5
H6B C6 H6C . . 109.5
S4 C7 H7A . . 109.5
S4 C7 H7B . . 109.5
H7A C7 H7B . . 109.5
S4 C7 H7C . . 109.5
H7A C7 H7C . . 109.5
H7B C7 H7C . . 109.5
S4 C8 H8A . . 109.5
S4 C8 H8B . . 109.5
H8A C8 H8B . . 109.5
S4 C8 H8C . . 109.5
H8A C8 H8C . . 109.5
H8B C8 H8C . . 109.5
S5 C9 H9A . . 109.5
S5 C9 H9B . . 109.5
H9A C9 H9B . . 109.5
S5 C9 H9C . . 109.5
H9A C9 H9C . . 109.5
H9B C9 H9C . . 109.5
S5 C10 H10A . . 109.5
S5 C10 H10B . . 109.5
H10A C10 H10B . . 109.5
S5 C10 H10C . . 109.5
H10A C10 H10C . . 109.5
H10B C10 H10C . . 109.5
S6 C11 H11A . . 109.5
S6 C11 H11B . . 109.5
H11A C11 H11B . . 109.5
S6 C11 H11C . . 109.5
H11A C11 H11C . . 109.5
H11B C11 H11C . . 109.5
S6 C12 H12A . . 109.5
S6 C12 H12B . . 109.5
H12A C12 H12B . . 109.5
S6 C12 H12C . . 109.5
H12A C12 H12C . . 109.5
H12B C12 H12C . . 109.5
S7 C13 H13A . . 109.5
S7 C13 H13B . . 109.5
H13A C13 H13B . . 109.5
S7 C13 H13C . . 109.5
H13A C13 H13C . . 109.5
H13B C13 H13C . . 109.5
S7 C14 H14A . . 109.5
S7 C14 H14B . . 109.5
H14A C14 H14B . . 109.5
S7 C14 H14C . . 109.5
H14A C14 H14C . . 109.5
H14B C14 H14C . . 109.5
S8 C15 H15A . . 109.5
S8 C15 H15B . . 109.5
H15A C15 H15B . . 109.5
S8 C15 H15C . . 109.5
H15A C15 H15C . . 109.5
H15B C15 H15C . . 109.5
S8 C16 H16A . . 109.5
S8 C16 H16B . . 109.5
H16A C16 H16B . . 109.5
S8 C16 H16C . . 109.5
H16A C16 H16C . . 109.5
H16B C16 H16C . . 109.5

loop_
_geom_bond_atom_site_label_1
_geom_bond_atom_site_label_2
_geom_bond_site_symmetry_2
_geom_bond_distance
Ce1 O35 . 2.429(6)
Ce1 O36 . 2.441(5)
Ce1 O39 . 2.445(6)
Ce1 O32 . 2.453(6)
Ce1 O38 . 2.453(6)
Ce1 O33 . 2.459(6)
Ce1 O34 . 2.539(6)
Ce1 O37 . 2.550(5)
Mo1 O5 . 1.684(6)
Mo1 O4 . 1.906(7)
Mo1 O1 . 1.911(6)
Mo1 O2 . 1.923(6)
Mo1 O3 . 1.925(6)
Mo1 O19 . 2.309(4)
Mo2 O9 . 1.680(6)
Mo2 O8 . 1.890(7)
Mo2 O1 . 1.926(6)
Mo2 O6 . 1.940(6)
Mo2 O7 . 1.949(7)
Mo2 O19 . 2.317(4)
Mo8 O24 . 1.675(6)
Mo8 O27 . 1.896(6)
Mo8 O26 . 1.915(7)
Mo8 O25 . 1.922(7)
Mo8 O21 . 1.938(6)
Mo8 O29 . 2.3153(7)
Mo4 O15 . 1.676(7)
Mo4 O11 . 1.901(8)
Mo4 O13 . 1.907(6)
Mo4 O14 . 1.918(8)
Mo4 O2 . 1.925(6)
Mo4 O19 . 2.316(4)
Mo7 O20 . 1.685(7)
Mo7 O22 . 1.892(9)
Mo7 O21 . 1.897(6)
Mo7 O23 . 1.943(8)
Mo7 O27 2_565 1.969(7)
Mo7 O29 . 2.3160(7)
Mo6 O18 . 1.674(7)
Mo6 O6 . 1.899(6)
Mo6 O16 . 1.915(7)
Mo6 O10 . 1.919(7)
Mo6 O13 . 1.925(6)
Mo6 O19 . 2.316(4)
Mo3 O12 . 1.672(7)
Mo3 O7 . 1.904(7)
Mo3 O3 . 1.908(6)
Mo3 O11 . 1.941(7)
Mo3 O10 . 1.948(7)
Mo3 O19 . 2.314(5)
Mo5 O17 . 1.671(7)
Mo5 O14 . 1.931(8)
Mo5 O16 . 1.935(7)
Mo5 O4 . 1.944(7)
Mo5 O8 . 1.954(7)
Mo5 O19 . 2.321(5)
Mo9 O28 . 1.676(8)
Mo9 O23 . 1.903(8)
Mo9 O26 . 1.930(7)
Mo9 O25 2_565 1.938(7)
Mo9 O22 2_565 1.942(8)
Mo9 O29 . 2.3113(8)
S1 O32 . 1.492(7)
S1 C2 . 1.734(11)
S1 C1 . 1.749(15)
S2A O33 . 1.514(13)
S2A C4A . 1.80(3)
S2A C3A . 1.884(18)
C3A H3A1 . 0.9600
C3A H3A2 . 0.9600
C3A H3A3 . 0.9600
C4A H4A1 . 0.9600
C4A H4A2 . 0.9600
C4A H4A3 . 0.9600
S2B O33 . 1.526(10)
S2B C4B . 1.81(3)
C4B H4B1 . 0.9600
C4B H4B2 . 0.9600
C4B H4B3 . 0.9600
S2C O33 . 1.46(3)
S3 O34 . 1.512(6)
S3 C6 . 1.749(15)
S3 C5 . 1.785(13)
S4 O35 . 1.507(7)
S4 C8 . 1.765(12)
S4 C7 . 1.771(10)
S5 O36 . 1.521(6)
S5 C10 . 1.735(12)
S5 C9 . 1.765(9)
S6 O37 . 1.518(6)
S6 C11 . 1.749(13)
S6 C12 . 1.757(13)
S7 O38 . 1.508(7)
S7 C13 . 1.776(12)
S7 C14 . 1.782(13)
S8 O39 . 1.495(6)
S8 C15 . 1.749(14)
S8 C16 . 1.780(12)
O22 Mo9 2_565 1.942(8)
O25 Mo9 2_565 1.938(7)
O27 Mo7 2_565 1.969(7)
O29 Mo9 2_565 2.3113(8)
O29 Mo8 2_565 2.3153(7)
O29 Mo7 2_565 2.3160(7)
C1 H1A . 0.9600
C1 H1B . 0.9600
C1 H1C . 0.9600
C2 H2A . 0.9600
C2 H2B . 0.9600
C2 H2C . 0.9600
C5 H5A . 0.9600
C5 H5B . 0.9600
C5 H5C . 0.9600
C6 H6A . 0.9600
C6 H6B . 0.9600
C6 H6C . 0.9600
C7 H7A . 0.9600
C7 H7B . 0.9600
C7 H7C . 0.9600
C8 H8A . 0.9600
C8 H8B . 0.9600
C8 H8C . 0.9600
C9 H9A . 0.9600
C9 H9B . 0.9600
C9 H9C . 0.9600
C10 H10A . 0.9600
C10 H10B . 0.9600
C10 H10C . 0.9600
C11 H11A . 0.9600
C11 H11B . 0.9600
C11 H11C . 0.9600
C12 H12A . 0.9600
C12 H12B . 0.9600
C12 H12C . 0.9600
C13 H13A . 0.9600
C13 H13B . 0.9600
C13 H13C . 0.9600
C14 H14A . 0.9600
C14 H14B . 0.9600
C14 H14C . 0.9600
C15 H15A . 0.9600
C15 H15B . 0.9600
C15 H15C . 0.9600
C16 H16A . 0.9600
C16 H16B . 0.9600
C16 H16C . 0.9600

loop_
_geom_contact_atom_site_label_1
_geom_contact_atom_site_label_2
_geom_contact_distance
_geom_contact_site_symmetry_2
O8 O20 3.037(11) .
O28 S5 3.242(12) 2_565
O13 S1 3.115(6) 2_666
O17 S2C 3.12(3) 1_565

loop_
_geom_hbond_atom_site_label_D
_geom_hbond_atom_site_label_H
_geom_hbond_atom_site_label_A
_geom_hbond_site_symmetry_A
_geom_hbond_distance_DH
_geom_hbond_distance_HA
_geom_hbond_distance_DA
_geom_hbond_angle_DHA
_geom_hbond_publ_flag
C2 H2B O13 2_666 0.96 2.32 3.030(14) 130 yes
C6 H6B O2 1_445 0.96 2.41 3.291(18) 153 yes
C11 H11A O10 . 0.96 2.50 3.437(15) 166 yes
C14 H14A O5 1_545 0.96 2.46 3.386(19) 163 yes
C14 H14B O20 2_665 0.96 2.36 3.255(17) 154 yes
C16 H16C O14 1_545 0.96 2.53 3.420(17) 154 yes

loop_
_platon_squeeze_void_nr
_platon_squeeze_void_average_x
_platon_squeeze_void_average_y
_platon_squeeze_void_average_z
_platon_squeeze_void_volume
_platon_squeeze_void_count_electrons
_platon_squeeze_void_content
1 0.000 0.500 0.500 505 121 ' '
